data_7241514
loop_
_publ_author_name
'Bodart, Laurie'
'Prinzo, Maria'
'Derlet, Am\'elie'
'Tumanov, Nikolay'
'Wouters, Johan'

_publ_section_title
;
 Taking advantage of solvate formation to modulate drug--drug ratio in
 clofaziminium diclofenac salts
;
_journal_issue 1
_journal_name_full CrystEngComm
_journal_page_first 185
_journal_page_last 201
_journal_paper_doi 10.1039/D0CE01400A
_journal_volume 23
_journal_year 2021
_chemical_formula_moiety
;
2(C27 H23 Cl2 N4), 2(C14 H10 Cl2 N O2), 5(C9 H10 O)
;
_chemical_formula_sum 'C127 H116 Cl8 N10 O9'
_chemical_formula_weight 2209.89
_chemical_name_systematic
; 
pentakis(1-phenylpropan-1-one) bis(N-[(2E)-10-(4-chlorophenyl)
-3-[(4-chlorophenyl)amino]-2,10-dihydrophenazin-2-ylidene]
propan-2-aminium) bis(2-{2-[(2,6-dichlorophenyl)amino]phenyl}
acetate)
;
_space_group_crystal_system triclinic
_space_group_IT_number 2
_space_group_name_Hall '-P 1'
_space_group_name_H-M_alt 'P -1'
_atom_sites_solution_hydrogens mixed
_atom_sites_solution_primary dual
_atom_sites_solution_secondary dual
_audit_creation_method SHELXL-2016/6
_audit_update_record
;
2020-09-17 deposited with the CCDC.	2020-11-20 downloaded from the CCDC.
;
_cell_angle_alpha 73.502(4)
_cell_angle_beta 77.404(4)
_cell_angle_gamma 73.540(4)
_cell_formula_units_Z 1
_cell_length_a 10.7319(4)
_cell_length_b 13.6005(6)
_cell_length_c 21.5496(9)
_cell_measurement_reflns_used 6947
_cell_measurement_temperature 295(2)
_cell_measurement_theta_max 66.6340
_cell_measurement_theta_min 3.6160
_cell_volume 2859.7(2)
_computing_cell_refinement 'CrysAlisPro 1.171.40.53 (Rigaku OD, 2019)'
_computing_data_collection 'CrysAlisPro 1.171.40.53 (Rigaku OD, 2019)'
_computing_data_reduction 'CrysAlisPro 1.171.40.53 (Rigaku OD, 2019)'
_computing_structure_refinement 'SHELXL-2016/6 (Sheldrick, 2016)'
_computing_structure_solution 'SHELXT 2014/5 (Sheldrick, 2014)'
_diffrn_ambient_temperature 295(2)
_diffrn_detector_area_resol_mean 5.1856
_diffrn_measured_fraction_theta_full 0.996
_diffrn_measured_fraction_theta_max 0.996
_diffrn_measurement_device 'four-circle diffractometer'
_diffrn_measurement_device_type 'Xcalibur, Ruby, Gemini ultra'
_diffrn_measurement_method '\w scans'
_diffrn_radiation_type CuK\a
_diffrn_radiation_wavelength 1.54184
_diffrn_reflns_av_R_equivalents 0.0508
_diffrn_reflns_av_unetI/netI 0.0430
_diffrn_reflns_Laue_measured_fraction_full 0.996
_diffrn_reflns_Laue_measured_fraction_max 0.996
_diffrn_reflns_limit_h_max 12
_diffrn_reflns_limit_h_min -10
_diffrn_reflns_limit_k_max 16
_diffrn_reflns_limit_k_min -13
_diffrn_reflns_limit_l_max 25
_diffrn_reflns_limit_l_min -25
_diffrn_reflns_number 28672
_diffrn_reflns_point_group_measured_fraction_full 0.996
_diffrn_reflns_point_group_measured_fraction_max 0.996
_diffrn_reflns_theta_full 66.591
_diffrn_reflns_theta_max 66.591
_diffrn_reflns_theta_min 2.163
_diffrn_source 'fine-focus sealed X-ray tube'
_diffrn_source_type 'Enhance Ultra (Cu) X-ray Source'
_exptl_absorpt_coefficient_mu 2.304
_exptl_absorpt_correction_T_max 0.935
_exptl_absorpt_correction_T_min 0.859
_exptl_absorpt_correction_type analytical
_exptl_absorpt_process_details
;
CrysAlisPro 1.171.39.46 (Rigaku Oxford Diffraction, 2018)
Analytical numeric absorption correction using a multifaceted crystal
			model based on expressions derived by R.C. Clark & J.S. Reid.
(Clark, R. C. & Reid, J. S. (1995). Acta Cryst. A51, 887-897)
Empirical absorption correction using spherical harmonics,
 implemented in SCALE3 ABSPACK scaling algorithm.
;
_exptl_crystal_colour 'Metallic Dark Red'
_exptl_crystal_density_diffrn 1.283
_exptl_crystal_description Prism
_exptl_crystal_F_000 1156
_exptl_crystal_size_max 0.200
_exptl_crystal_size_mid 0.120
_exptl_crystal_size_min 0.070
_refine_diff_density_max 0.323
_refine_diff_density_min -0.289
_refine_diff_density_rms 0.035
_refine_ls_extinction_method none
_refine_ls_goodness_of_fit_ref 1.024
_refine_ls_hydrogen_treatment mixed
_refine_ls_matrix_type full
_refine_ls_number_parameters 937
_refine_ls_number_reflns 10049
_refine_ls_number_restraints 445
_refine_ls_restrained_S_all 1.009
_refine_ls_R_factor_all 0.0777
_refine_ls_R_factor_gt 0.0521
_refine_ls_shift/su_max 0.000
_refine_ls_shift/su_mean 0.000
_refine_ls_structure_factor_coef Fsqd
_refine_ls_weighting_details 'w=1/[\s^2^(Fo^2^)+(0.0746P)^2^+0.3561P] where P=(Fo^2^+2Fc^2^)/3'
_refine_ls_weighting_scheme calc
_refine_ls_wR_factor_gt 0.1376
_refine_ls_wR_factor_ref 0.1602
_reflns_Friedel_coverage 0.000
_reflns_number_gt 6767
_reflns_number_total 10049
_reflns_threshold_expression 'I > 2\s(I)'
_cod_data_source_file d0ce01400a2.cif
_cod_data_source_block lb0623_CFZ-DCF_in_PPP
_cod_depositor_comments 'Adding full bibliography for 7241513--7241524.cif.'
_cod_database_code 7241514
_shelx_shelxl_version_number 2016/6
_shelx_space_group_comment
;
The symmetry employed for this shelxl refinement is uniquely defined
by the following loop, which should always be used as a source of
symmetry information in preference to the above space-group names.
They are only intended as comments.
;
_shelx_estimated_absorpt_t_min 0.656
_shelx_estimated_absorpt_t_max 0.855
_oxdiff_exptl_absorpt_empirical_full_min 0.798
_oxdiff_exptl_absorpt_empirical_full_max 1.447
_oxdiff_exptl_absorpt_empirical_details
;
Empirical correction (ABSPACK) includes:
- Absorption correction using spherical harmonics
- Frame scaling
;

loop_
_space_group_symop_operation_xyz
'x, y, z'
'-x, -y, -z'

loop_
_atom_site_label
_atom_site_type_symbol
_atom_site_fract_x
_atom_site_fract_y
_atom_site_fract_z
_atom_site_U_iso_or_equiv
_atom_site_adp_type
_atom_site_occupancy
_atom_site_site_symmetry_order
_atom_site_calc_flag
_atom_site_refinement_flags_posn
_atom_site_refinement_flags_adp
_atom_site_refinement_flags_occupancy
_atom_site_disorder_assembly
_atom_site_disorder_group
Cl1 Cl 0.95034(11) 0.89037(7) 0.32115(5) 0.1235(3) Uani 1 1 d . . . . .
Cl2 Cl 0.37325(10) -0.08427(7) 0.41732(5) 0.1141(3) Uani 1 1 d . . . . .
N1 N 0.72715(17) 0.52436(14) 0.46377(8) 0.0559(4) Uani 1 1 d . . . . .
N2 N 0.61523(18) 0.35329(15) 0.52753(9) 0.0601(4) Uani 1 1 d . . . . .
N3 N 0.5718(2) 0.30400(16) 0.32365(10) 0.0664(5) Uani 1 1 d . . . . .
H3 H 0.562(3) 0.337(2) 0.2824(15) 0.080 Uiso 1 1 d . U . . .
N4 N 0.6867(2) 0.47077(17) 0.25959(10) 0.0654(5) Uani 1 1 d . . . . .
H4 H 0.657(3) 0.439(2) 0.2386(14) 0.079 Uiso 1 1 d . U . . .
C1 C 0.7403(2) 0.5500(2) 0.56964(12) 0.0646(6) Uani 1 1 d . . . . .
H1 H 0.776940 0.607743 0.549815 0.077 Uiso 1 1 calc R U . . .
C2 C 0.7173(2) 0.5174(2) 0.63646(12) 0.0709(6) Uani 1 1 d . . . . .
H2 H 0.738308 0.553898 0.661725 0.085 Uiso 1 1 calc R U . . .
C3 C 0.6630(2) 0.4308(2) 0.66757(12) 0.0722(6) Uani 1 1 d . . . . .
H3A H 0.648412 0.409812 0.713021 0.087 Uiso 1 1 calc R U . . .
C4 C 0.6316(2) 0.3772(2) 0.63068(11) 0.0683(6) Uani 1 1 d . . . . .
H4A H 0.596000 0.319167 0.651355 0.082 Uiso 1 1 calc R U . . .
C5 C 0.6521(2) 0.40804(18) 0.56252(11) 0.0578(5) Uani 1 1 d . . . . .
C6 C 0.6349(2) 0.38299(17) 0.46309(10) 0.0538(5) Uani 1 1 d . . . . .
C7 C 0.5959(2) 0.32854(18) 0.42649(11) 0.0596(5) Uani 1 1 d . . . . .
H7 H 0.557800 0.272416 0.448957 0.072 Uiso 1 1 calc R U . . .
C8 C 0.6114(2) 0.35436(17) 0.35991(11) 0.0574(5) Uani 1 1 d . . . . .
C9 C 0.6722(2) 0.44310(17) 0.32411(10) 0.0560(5) Uani 1 1 d . . . . .
C10 C 0.7133(2) 0.49643(18) 0.36022(11) 0.0589(5) Uani 1 1 d . . . . .
H10 H 0.754300 0.551024 0.338082 0.071 Uiso 1 1 calc R U . . .
C11 C 0.69432(19) 0.46981(17) 0.42714(10) 0.0541(5) Uani 1 1 d . . . . .
C12 C 0.7079(2) 0.49525(18) 0.53132(11) 0.0568(5) Uani 1 1 d . . . . .
C13 C 0.7822(2) 0.61476(18) 0.42965(11) 0.0584(5) Uani 1 1 d . . . . .
C14 C 0.6988(2) 0.7096(2) 0.40649(13) 0.0703(6) Uani 1 1 d . . . . .
H14 H 0.608431 0.716429 0.413905 0.084 Uiso 1 1 calc R U . . .
C15 C 0.7513(3) 0.7944(2) 0.37211(14) 0.0789(7) Uani 1 1 d . . . . .
H15 H 0.696773 0.858794 0.354995 0.095 Uiso 1 1 calc R U . . .
C16 C 0.8845(3) 0.7832(2) 0.36335(13) 0.0778(7) Uani 1 1 d . . . . .
C17 C 0.9674(3) 0.6885(2) 0.38702(13) 0.0767(7) Uani 1 1 d . . . . .
H17 H 1.057512 0.682461 0.380716 0.092 Uiso 1 1 calc R U . . .
C18 C 0.9160(2) 0.6022(2) 0.42028(12) 0.0655(6) Uani 1 1 d . . . . .
H18 H 0.970784 0.537198 0.435971 0.079 Uiso 1 1 calc R U . . .
C19 C 0.5229(2) 0.21183(19) 0.34889(11) 0.0640(6) Uani 1 1 d . . . . .
C20 C 0.4155(3) 0.2072(2) 0.32526(13) 0.0723(6) Uani 1 1 d . . . . .
H20 H 0.374588 0.264992 0.295384 0.087 Uiso 1 1 calc R U . . .
C21 C 0.3687(3) 0.1159(2) 0.34626(15) 0.0821(8) Uani 1 1 d . . . . .
H21 H 0.296430 0.112296 0.330515 0.098 Uiso 1 1 calc R U . . .
C22 C 0.4299(3) 0.0312(2) 0.39042(14) 0.0805(7) Uani 1 1 d . . . . .
C23 C 0.5376(3) 0.0345(2) 0.41361(14) 0.0797(7) Uani 1 1 d . . . . .
H23 H 0.578524 -0.023550 0.443304 0.096 Uiso 1 1 calc R U . . .
C24 C 0.5843(3) 0.1246(2) 0.39242(13) 0.0734(6) Uani 1 1 d . . . . .
H24 H 0.657993 0.127004 0.407533 0.088 Uiso 1 1 calc R U . . .
C25 C 0.7401(3) 0.5606(2) 0.21778(12) 0.0729(7) Uani 1 1 d . . . . .
H25 H 0.819844 0.559372 0.233426 0.088 Uiso 1 1 calc R U . . .
C26 C 0.7771(4) 0.5477(3) 0.14866(14) 0.1039(11) Uani 1 1 d . . . . .
H26A H 0.817518 0.603223 0.121850 0.156 Uiso 1 1 calc R U . . .
H26B H 0.699639 0.550811 0.132049 0.156 Uiso 1 1 calc R U . . .
H26C H 0.837712 0.480664 0.147929 0.156 Uiso 1 1 calc R U . . .
C27 C 0.6425(3) 0.6642(3) 0.22230(17) 0.1016(10) Uani 1 1 d . . . . .
H27A H 0.679446 0.721544 0.195244 0.152 Uiso 1 1 calc R U . . .
H27B H 0.622988 0.670235 0.266892 0.152 Uiso 1 1 calc R U . . .
H27C H 0.563266 0.666467 0.207622 0.152 Uiso 1 1 calc R U . . .
Cl3 Cl 0.06986(10) 0.63389(8) 0.23540(4) 0.1106(3) Uani 1 1 d . . . . .
Cl4 Cl 0.16579(9) 0.69954(9) -0.02878(4) 0.1148(3) Uani 1 1 d . . . . .
O1 O 0.5772(2) 0.37877(16) 0.19014(9) 0.0849(5) Uani 1 1 d . . . . .
O2 O 0.3718(3) 0.4649(2) 0.20435(11) 0.1224(9) Uani 1 1 d . . . . .
N5 N 0.2109(2) 0.5812(2) 0.11010(12) 0.0806(6) Uani 1 1 d . . . . .
H5 H 0.252(3) 0.560(3) 0.1481(16) 0.097 Uiso 1 1 d . U . . .
C28 C 0.4734(3) 0.4312(2) 0.16892(13) 0.0754(7) Uani 1 1 d . . . . .
C29 C 0.4730(3) 0.4554(3) 0.09569(12) 0.0811(7) Uani 1 1 d . . . . .
H29A H 0.470352 0.529807 0.077523 0.097 Uiso 1 1 calc R U . . .
H29B H 0.554866 0.415741 0.076109 0.097 Uiso 1 1 calc R U . . .
C30 C 0.3606(3) 0.4306(2) 0.07617(11) 0.0719(6) Uani 1 1 d . . . . .
C31 C 0.3829(4) 0.3443(3) 0.04993(14) 0.0931(9) Uani 1 1 d . . . . .
H31 H 0.467140 0.301091 0.045400 0.112 Uiso 1 1 calc R U . . .
C32 C 0.2822(5) 0.3208(3) 0.03027(16) 0.1073(11) Uani 1 1 d . . . . .
H32 H 0.298926 0.261978 0.013159 0.129 Uiso 1 1 calc R U . . .
C33 C 0.1589(4) 0.3841(3) 0.03607(16) 0.1013(10) Uani 1 1 d . . . . .
H33 H 0.091380 0.368764 0.022559 0.122 Uiso 1 1 calc R U . . .
C34 C 0.1337(3) 0.4706(3) 0.06187(14) 0.0849(8) Uani 1 1 d . . . . .
H34 H 0.049137 0.513346 0.065907 0.102 Uiso 1 1 calc R U . . .
C35 C 0.2341(3) 0.4945(2) 0.08195(11) 0.0703(6) Uani 1 1 d . . . . .
C36 C 0.1058(3) 0.6679(2) 0.10361(14) 0.0778(7) Uani 1 1 d . . . . .
C37 C 0.0330(3) 0.7040(3) 0.15866(17) 0.0879(8) Uani 1 1 d . . . . .
C38 C -0.0652(4) 0.7938(3) 0.1544(2) 0.1125(11) Uani 1 1 d . . . . .
H38 H -0.109605 0.816246 0.191896 0.135 Uiso 1 1 calc R U . . .
C39 C -0.0974(4) 0.8499(4) 0.0948(3) 0.1276(14) Uani 1 1 d . . . . .
H39 H -0.166098 0.910010 0.091933 0.153 Uiso 1 1 calc R U . . .
C40 C -0.0301(4) 0.8195(3) 0.0381(2) 0.1193(13) Uani 1 1 d . . . . .
H40 H -0.053104 0.858355 -0.002511 0.143 Uiso 1 1 calc R U . . .
C41 C 0.0726(3) 0.7296(3) 0.04317(16) 0.0923(9) Uani 1 1 d . . . . .
O3 O 0.6254(19) 0.9399(11) 0.2434(9) 0.181(6) Uani 0.71(4) 1 d D U P A 1
C42 C 0.7270(16) 1.1152(12) 0.1955(8) 0.142(4) Uani 0.71(4) 1 d D U P A 1
H42A H 0.723462 1.095367 0.242189 0.213 Uiso 0.71(4) 1 calc R U P A 1
H42B H 0.742323 1.184797 0.178895 0.213 Uiso 0.71(4) 1 calc R U P A 1
H42C H 0.797143 1.066039 0.176233 0.213 Uiso 0.71(4) 1 calc R U P A 1
C43 C 0.5967(17) 1.1141(10) 0.1783(8) 0.133(4) Uani 0.71(4) 1 d D U P A 1
H43A H 0.528384 1.170630 0.192608 0.159 Uiso 0.71(4) 1 calc R U P A 1
H43B H 0.603910 1.127881 0.131074 0.159 Uiso 0.71(4) 1 calc R U P A 1
C44 C 0.5568(16) 1.0109(9) 0.2090(9) 0.124(3) Uani 0.71(4) 1 d D U P A 1
C45 C 0.4273(16) 1.0016(11) 0.2010(9) 0.123(3) Uani 0.71(4) 1 d D U P A 1
C46 C 0.3488(15) 1.0756(11) 0.1574(7) 0.135(3) Uani 0.71(4) 1 d D U P A 1
H46 H 0.374114 1.137435 0.133854 0.162 Uiso 0.71(4) 1 calc R U P A 1
C47 C 0.2343(13) 1.0584(11) 0.1488(8) 0.153(4) Uani 0.71(4) 1 d D U P A 1
H47 H 0.183349 1.108546 0.119187 0.183 Uiso 0.71(4) 1 calc R U P A 1
C48 C 0.1939(14) 0.9683(13) 0.1831(8) 0.164(4) Uani 0.71(4) 1 d D U P A 1
H48 H 0.116745 0.956800 0.176742 0.197 Uiso 0.71(4) 1 calc R U P A 1
C49 C 0.2694(17) 0.8959(13) 0.2268(10) 0.169(5) Uani 0.71(4) 1 d D U P A 1
H49 H 0.242612 0.834998 0.251052 0.203 Uiso 0.71(4) 1 calc R U P A 1
C50 C 0.384(2) 0.9122(17) 0.2352(16) 0.148(4) Uani 0.71(4) 1 d D U P A 1
H50 H 0.433630 0.861379 0.264970 0.177 Uiso 0.71(4) 1 calc R U P A 1
O3A O 0.662(3) 0.9285(17) 0.2295(16) 0.132(7) Uani 0.29(4) 1 d D U P A 2
C42A C 0.784(5) 1.096(4) 0.183(3) 0.175(13) Uani 0.29(4) 1 d D U P A 2
H42D H 0.794876 1.069550 0.228183 0.263 Uiso 0.29(4) 1 calc R U P A 2
H42E H 0.808574 1.162103 0.166124 0.263 Uiso 0.29(4) 1 calc R U P A 2
H42F H 0.839489 1.045969 0.158537 0.263 Uiso 0.29(4) 1 calc R U P A 2
C43A C 0.641(5) 1.111(2) 0.176(2) 0.136(9) Uani 0.29(4) 1 d D U P A 2
H43C H 0.587070 1.167427 0.195897 0.163 Uiso 0.29(4) 1 calc R U P A 2
H43D H 0.632491 1.131164 0.129984 0.163 Uiso 0.29(4) 1 calc R U P A 2
C44A C 0.591(4) 1.012(2) 0.208(2) 0.138(9) Uani 0.29(4) 1 d D U P A 2
C45A C 0.456(3) 1.007(3) 0.206(2) 0.143(11) Uani 0.29(4) 1 d D U P A 2
C46A C 0.371(3) 1.090(3) 0.170(2) 0.162(13) Uani 0.29(4) 1 d D U P A 2
H46A H 0.399317 1.150147 0.146439 0.195 Uiso 0.29(4) 1 calc R U P A 2
C47A C 0.246(3) 1.083(3) 0.170(2) 0.180(15) Uani 0.29(4) 1 d D U P A 2
H47A H 0.191093 1.138080 0.145194 0.216 Uiso 0.29(4) 1 calc R U P A 2
C48A C 0.202(3) 0.996(4) 0.207(2) 0.190(15) Uani 0.29(4) 1 d D U P A 2
H48A H 0.117077 0.992367 0.207400 0.228 Uiso 0.29(4) 1 calc R U P A 2
C49A C 0.284(3) 0.916(3) 0.244(2) 0.171(14) Uani 0.29(4) 1 d D U P A 2
H49A H 0.252997 0.857677 0.270301 0.205 Uiso 0.29(4) 1 calc R U P A 2
C50A C 0.410(5) 0.920(4) 0.243(4) 0.149(13) Uani 0.29(4) 1 d D U P A 2
H50A H 0.465781 0.863183 0.266958 0.178 Uiso 0.29(4) 1 calc R U P A 2
O4 O 0.9812(8) 0.3474(5) 0.4489(4) 0.121(2) Uani 0.697(12) 1 d D U P B 1
C51 C 1.0929(9) 0.1072(5) 0.4998(4) 0.138(3) Uani 0.697(12) 1 d D U P B 1
H51A H 1.131311 0.070204 0.465728 0.207 Uiso 0.697(12) 1 calc R U P B 1
H51B H 1.083613 0.057153 0.541113 0.207 Uiso 0.697(12) 1 calc R U P B 1
H51C H 1.148707 0.150405 0.501147 0.207 Uiso 0.697(12) 1 calc R U P B 1
C52 C 0.9720(14) 0.1696(9) 0.4875(6) 0.149(4) Uani 0.697(12) 1 d D U P B 1
H52A H 0.923212 0.188568 0.527601 0.179 Uiso 0.697(12) 1 calc R U P B 1
H52B H 0.924661 0.128759 0.475101 0.179 Uiso 0.697(12) 1 calc R U P B 1
C53 C 0.9754(10) 0.2709(7) 0.4337(4) 0.096(2) Uani 0.697(12) 1 d D U P B 1
C54 C 0.9924(14) 0.2701(9) 0.3629(4) 0.086(2) Uani 0.697(12) 1 d D U P B 1
C55 C 1.0404(12) 0.3481(8) 0.3156(4) 0.096(2) Uani 0.697(12) 1 d D U P B 1
H55 H 1.056489 0.402702 0.328275 0.115 Uiso 0.697(12) 1 calc R U P B 1
C56 C 1.0649(16) 0.3482(11) 0.2513(5) 0.128(3) Uani 0.697(12) 1 d D U P B 1
H56 H 1.097293 0.402426 0.220930 0.153 Uiso 0.697(12) 1 calc R U P B 1
C57 C 1.0427(13) 0.2694(9) 0.2305(5) 0.148(4) Uani 0.697(12) 1 d D U P B 1
H57 H 1.058894 0.269759 0.186291 0.177 Uiso 0.697(12) 1 calc R U P B 1
C58 C 0.9955(13) 0.1888(8) 0.2768(5) 0.156(4) Uani 0.697(12) 1 d D U P B 1
H58 H 0.978377 0.135191 0.263476 0.188 Uiso 0.697(12) 1 calc R U P B 1
C59 C 0.9742(14) 0.1880(11) 0.3411(4) 0.119(4) Uani 0.697(12) 1 d D U P B 1
H59 H 0.946878 0.131599 0.371703 0.143 Uiso 0.697(12) 1 calc R U P B 1
O4A O 1.045(2) 0.3303(18) 0.4257(11) 0.166(7) Uani 0.303(12) 1 d D U P B 2
C51A C 0.962(3) 0.143(2) 0.5351(11) 0.181(12) Uani 0.303(12) 1 d D U P B 2
H51D H 0.908150 0.092586 0.554898 0.272 Uiso 0.303(12) 1 calc R U P B 2
H51E H 0.941943 0.194428 0.560274 0.272 Uiso 0.303(12) 1 calc R U P B 2
H51F H 1.052687 0.106426 0.533761 0.272 Uiso 0.303(12) 1 calc R U P B 2
C52A C 0.9368(19) 0.189(2) 0.4750(11) 0.137(7) Uani 0.303(12) 1 d D U P B 2
H52C H 0.848071 0.232744 0.480503 0.164 Uiso 0.303(12) 1 calc R U P B 2
H52D H 0.931165 0.133140 0.457097 0.164 Uiso 0.303(12) 1 calc R U P B 2
C53A C 1.011(3) 0.257(2) 0.4194(10) 0.121(7) Uani 0.303(12) 1 d D U P B 2
C54A C 1.013(4) 0.253(2) 0.3503(9) 0.095(6) Uani 0.303(12) 1 d D U P B 2
C55A C 1.057(4) 0.326(2) 0.2980(11) 0.121(8) Uani 0.303(12) 1 d D U P B 2
H55A H 1.102906 0.369842 0.305255 0.145 Uiso 0.303(12) 1 calc R U P B 2
C56A C 1.036(5) 0.338(3) 0.2365(13) 0.157(9) Uani 0.303(12) 1 d D U P B 2
H56A H 1.064352 0.390211 0.202419 0.189 Uiso 0.303(12) 1 calc R U P B 2
C57A C 0.974(3) 0.271(2) 0.2247(13) 0.162(8) Uani 0.303(12) 1 d D U P B 2
H57A H 0.963179 0.276187 0.182174 0.195 Uiso 0.303(12) 1 calc R U P B 2
C58A C 0.926(2) 0.198(2) 0.2761(14) 0.158(7) Uani 0.303(12) 1 d D U P B 2
H58A H 0.888359 0.149735 0.268108 0.189 Uiso 0.303(12) 1 calc R U P B 2
C59A C 0.936(3) 0.195(3) 0.3377(13) 0.130(7) Uani 0.303(12) 1 d D U P B 2
H59A H 0.890439 0.153957 0.372562 0.156 Uiso 0.303(12) 1 calc R U P B 2
O5 O 0.6632(15) 1.0492(9) 0.0169(8) 0.175(6) Uani 0.5 1 d . . P C -1
C60 C 0.6489(14) 1.2163(10) -0.0905(7) 0.158(4) Uani 0.5 1 d . U P C -1
H60A H 0.631251 1.266856 -0.130810 0.237 Uiso 0.5 1 calc R U P C -1
H60B H 0.737978 1.175685 -0.095863 0.237 Uiso 0.5 1 calc R U P C -1
H60C H 0.636098 1.252499 -0.056508 0.237 Uiso 0.5 1 calc R U P C -1
C61 C 0.555(2) 1.1424(13) -0.0719(12) 0.118(5) Uani 0.5 1 d . U P C -1
H61A H 0.465574 1.184242 -0.065409 0.141 Uiso 0.5 1 calc R U P C -1
H61B H 0.563180 1.111394 -0.108410 0.141 Uiso 0.5 1 calc R U P C -1
C62 C 0.5766(8) 1.0558(9) -0.0123(5) 0.104(2) Uani 0.5 1 d . U P C -1
C63 C 0.4924(18) 0.9795(11) 0.0088(8) 0.090(2) Uani 0.5 1 d . U P C -1
C64 C 0.5261(9) 0.8921(7) 0.0603(4) 0.113(2) Uani 0.5 1 d . U P C -1
H64 H 0.597241 0.884173 0.080894 0.135 Uiso 0.5 1 calc R U P C -1
C65 C 0.452(3) 0.8180(14) 0.0800(11) 0.120(5) Uani 0.5 1 d . U P C -1
H65 H 0.472951 0.760022 0.114515 0.144 Uiso 0.5 1 calc R U P C -1
C66 C 0.3477(10) 0.8276(9) 0.0502(5) 0.114(3) Uani 0.5 1 d . U P C -1
H66 H 0.295287 0.779206 0.065791 0.137 Uiso 0.5 1 calc R U P C -1
C67 C 0.3216(18) 0.9093(11) -0.0028(8) 0.115(3) Uani 0.5 1 d . U P C -1
H67 H 0.257190 0.912698 -0.026585 0.138 Uiso 0.5 1 calc R U P C -1
C68 C 0.3903(11) 0.9862(9) -0.0210(5) 0.105(3) Uani 0.5 1 d . U P C -1
H68 H 0.366240 1.044696 -0.054676 0.126 Uiso 0.5 1 calc R U P C -1

loop_
_atom_site_aniso_label
_atom_site_aniso_U_11
_atom_site_aniso_U_22
_atom_site_aniso_U_33
_atom_site_aniso_U_23
_atom_site_aniso_U_13
_atom_site_aniso_U_12
Cl1 0.1406(8) 0.0997(6) 0.1296(7) -0.0047(5) 0.0087(6) -0.0720(6)
Cl2 0.1340(7) 0.0852(5) 0.1309(7) -0.0202(4) 0.0003(5) -0.0590(5)
N1 0.0526(9) 0.0617(10) 0.0572(10) -0.0119(8) -0.0085(8) -0.0213(8)
N2 0.0591(10) 0.0679(11) 0.0562(11) -0.0110(8) -0.0076(8) -0.0238(9)
N3 0.0812(13) 0.0662(12) 0.0591(11) -0.0098(9) -0.0155(10) -0.0301(11)
N4 0.0688(12) 0.0766(13) 0.0556(11) -0.0096(9) -0.0091(9) -0.0309(10)
C1 0.0563(12) 0.0751(15) 0.0687(14) -0.0208(11) -0.0098(10) -0.0215(12)
C2 0.0601(13) 0.0908(18) 0.0696(15) -0.0283(13) -0.0142(11) -0.0172(13)
C3 0.0639(14) 0.0962(18) 0.0583(13) -0.0187(12) -0.0075(11) -0.0226(14)
C4 0.0646(14) 0.0848(16) 0.0577(13) -0.0112(11) -0.0079(11) -0.0280(13)
C5 0.0480(11) 0.0670(13) 0.0599(13) -0.0135(10) -0.0099(9) -0.0163(10)
C6 0.0487(11) 0.0574(12) 0.0558(12) -0.0098(9) -0.0078(9) -0.0170(10)
C7 0.0613(13) 0.0610(13) 0.0607(13) -0.0099(10) -0.0086(10) -0.0259(11)
C8 0.0542(12) 0.0600(12) 0.0612(13) -0.0127(10) -0.0114(10) -0.0181(10)
C9 0.0509(11) 0.0625(13) 0.0555(12) -0.0096(10) -0.0094(9) -0.0180(10)
C10 0.0565(12) 0.0639(13) 0.0588(13) -0.0102(10) -0.0076(10) -0.0232(11)
C11 0.0459(11) 0.0594(12) 0.0594(12) -0.0134(9) -0.0094(9) -0.0158(10)
C12 0.0449(11) 0.0668(13) 0.0601(13) -0.0168(10) -0.0079(9) -0.0137(10)
C13 0.0579(12) 0.0628(13) 0.0607(13) -0.0158(10) -0.0073(10) -0.0243(11)
C14 0.0615(14) 0.0679(15) 0.0822(16) -0.0162(12) -0.0115(12) -0.0172(12)
C15 0.0868(18) 0.0617(14) 0.0854(18) -0.0112(12) -0.0107(14) -0.0210(14)
C16 0.0889(19) 0.0739(17) 0.0758(16) -0.0171(13) 0.0038(14) -0.0400(16)
C17 0.0631(14) 0.091(2) 0.0822(17) -0.0246(14) 0.0035(12) -0.0349(15)
C18 0.0581(13) 0.0705(14) 0.0715(14) -0.0182(11) -0.0062(11) -0.0223(12)
C19 0.0716(14) 0.0647(14) 0.0615(13) -0.0179(11) -0.0075(11) -0.0241(12)
C20 0.0725(15) 0.0688(15) 0.0808(16) -0.0161(12) -0.0144(12) -0.0242(13)
C21 0.0750(16) 0.0852(19) 0.099(2) -0.0301(16) -0.0091(14) -0.0339(15)
C22 0.0929(19) 0.0666(16) 0.0835(18) -0.0187(14) 0.0016(15) -0.0314(15)
C23 0.098(2) 0.0655(15) 0.0758(16) -0.0157(12) -0.0125(14) -0.0217(15)
C24 0.0853(17) 0.0669(15) 0.0744(15) -0.0175(12) -0.0186(13) -0.0221(13)
C25 0.0703(15) 0.0886(18) 0.0605(14) -0.0036(12) -0.0054(11) -0.0370(14)
C26 0.116(2) 0.139(3) 0.0640(17) -0.0132(17) 0.0048(16) -0.066(2)
C27 0.102(2) 0.085(2) 0.098(2) 0.0075(16) -0.0070(17) -0.0272(18)
Cl3 0.1200(6) 0.1282(7) 0.0869(5) -0.0398(5) -0.0078(4) -0.0260(5)
Cl4 0.1151(6) 0.1437(8) 0.0804(5) 0.0024(5) -0.0229(4) -0.0451(6)
O1 0.0911(13) 0.0925(13) 0.0764(11) -0.0141(9) -0.0333(10) -0.0200(11)
O2 0.1106(17) 0.174(2) 0.0696(13) -0.0403(14) -0.0280(12) 0.0085(17)
N5 0.0743(14) 0.0931(16) 0.0770(14) -0.0236(12) -0.0213(11) -0.0131(13)
C28 0.0828(18) 0.0835(17) 0.0646(15) -0.0168(13) -0.0187(14) -0.0221(15)
C29 0.0701(15) 0.108(2) 0.0599(14) -0.0100(13) -0.0124(12) -0.0206(15)
C30 0.0776(16) 0.0878(17) 0.0456(12) -0.0079(11) -0.0118(11) -0.0184(14)
C31 0.110(2) 0.097(2) 0.0656(16) -0.0184(15) -0.0215(15) -0.0083(18)
C32 0.151(4) 0.100(2) 0.084(2) -0.0274(17) -0.037(2) -0.030(3)
C33 0.123(3) 0.112(3) 0.085(2) -0.0144(18) -0.0344(19) -0.048(2)
C34 0.0812(18) 0.107(2) 0.0742(17) -0.0158(15) -0.0198(14) -0.0333(16)
C35 0.0727(16) 0.0842(17) 0.0539(13) -0.0095(11) -0.0114(11) -0.0240(14)
C36 0.0673(16) 0.0865(18) 0.0845(18) -0.0148(15) -0.0172(13) -0.0270(15)
C37 0.0671(16) 0.089(2) 0.115(2) -0.0350(17) -0.0097(15) -0.0219(16)
C38 0.090(2) 0.110(3) 0.145(3) -0.043(3) -0.026(2) -0.016(2)
C39 0.094(3) 0.106(3) 0.185(5) -0.043(3) -0.043(3) -0.001(2)
C40 0.109(3) 0.110(3) 0.139(4) -0.005(2) -0.055(3) -0.023(2)
C41 0.0817(19) 0.100(2) 0.098(2) -0.0103(17) -0.0259(16) -0.0298(18)
O3 0.235(11) 0.121(6) 0.157(8) 0.005(5) -0.077(9) 0.006(6)
C42 0.162(10) 0.125(7) 0.114(6) -0.026(5) -0.020(7) 0.003(7)
C43 0.177(9) 0.118(7) 0.083(5) -0.019(5) -0.007(6) -0.016(6)
C44 0.176(9) 0.091(5) 0.086(7) -0.025(5) -0.018(7) 0.002(5)
C45 0.163(8) 0.094(6) 0.078(5) -0.015(4) 0.005(6) -0.003(5)
C46 0.170(8) 0.109(5) 0.107(6) -0.014(4) -0.018(6) -0.015(5)
C47 0.148(6) 0.152(7) 0.132(8) -0.031(6) -0.003(5) -0.012(5)
C48 0.143(7) 0.179(8) 0.147(10) -0.045(7) 0.025(5) -0.031(6)
C49 0.170(9) 0.150(7) 0.148(11) -0.020(6) 0.031(6) -0.035(7)
C50 0.158(10) 0.116(7) 0.119(10) -0.007(5) 0.023(7) -0.007(7)
O3A 0.146(12) 0.069(7) 0.155(14) -0.018(7) -0.006(9) -0.003(7)
C42A 0.21(3) 0.13(2) 0.17(3) -0.023(17) -0.04(3) -0.03(2)
C43A 0.18(2) 0.068(9) 0.101(16) 0.011(10) -0.028(17) 0.030(11)
C44A 0.173(15) 0.104(13) 0.084(15) 0.011(12) -0.008(13) 0.006(10)
C45A 0.134(12) 0.105(16) 0.103(19) 0.011(14) 0.034(11) 0.033(9)
C46A 0.128(12) 0.124(17) 0.129(19) 0.030(14) 0.039(12) 0.031(11)
C47A 0.135(12) 0.15(2) 0.15(2) 0.039(17) 0.020(12) 0.030(13)
C48A 0.130(12) 0.19(2) 0.15(2) 0.042(17) 0.036(12) 0.004(12)
C49A 0.153(15) 0.15(2) 0.12(2) 0.025(17) 0.028(13) 0.003(12)
C50A 0.154(16) 0.112(17) 0.104(18) 0.013(16) 0.021(15) 0.018(12)
O4 0.141(5) 0.087(3) 0.142(5) -0.033(3) -0.047(4) -0.013(3)
C51 0.175(7) 0.097(4) 0.120(5) -0.011(3) -0.030(5) -0.007(4)
C52 0.162(8) 0.111(6) 0.155(7) 0.022(6) -0.049(7) -0.036(6)
C53 0.066(5) 0.086(4) 0.130(4) -0.022(3) -0.022(4) -0.009(4)
C54 0.058(4) 0.065(4) 0.134(4) -0.027(3) -0.013(4) -0.010(4)
C55 0.079(4) 0.074(4) 0.131(5) -0.017(3) -0.018(4) -0.017(3)
C56 0.126(7) 0.107(5) 0.133(6) -0.008(5) -0.006(6) -0.032(5)
C57 0.183(10) 0.131(6) 0.120(5) -0.035(4) -0.022(5) -0.017(8)
C58 0.209(11) 0.131(6) 0.159(6) -0.055(5) -0.027(7) -0.067(8)
C59 0.130(11) 0.095(5) 0.140(5) -0.030(4) 0.000(5) -0.052(7)
O4A 0.173(17) 0.171(14) 0.191(15) -0.071(10) -0.053(12) -0.050(13)
C51A 0.26(3) 0.17(2) 0.152(14) -0.008(14) -0.08(2) -0.10(2)
C52A 0.094(9) 0.124(12) 0.136(10) -0.006(11) -0.008(9) 0.033(8)
C53A 0.091(17) 0.104(12) 0.157(10) -0.024(9) -0.025(10) -0.006(10)
C54A 0.070(11) 0.060(9) 0.148(9) -0.032(7) 0.004(8) -0.015(9)
C55A 0.115(16) 0.093(14) 0.159(12) -0.013(12) -0.022(14) -0.046(12)
C56A 0.16(2) 0.140(19) 0.159(12) -0.019(14) -0.039(14) -0.021(14)
C57A 0.133(16) 0.160(16) 0.197(15) -0.075(11) -0.064(12) 0.022(12)
C58A 0.107(13) 0.143(13) 0.249(17) -0.094(12) -0.050(14) -0.005(10)
C59A 0.083(13) 0.099(11) 0.221(15) -0.055(11) -0.012(10) -0.033(9)
O5 0.173(9) 0.145(11) 0.246(13) -0.011(8) -0.117(9) -0.069(8)
C60 0.166(9) 0.167(11) 0.177(12) -0.032(8) -0.026(9) -0.104(9)
C61 0.106(8) 0.118(12) 0.141(10) -0.022(7) -0.025(6) -0.048(10)
C62 0.080(5) 0.129(7) 0.116(6) -0.032(5) -0.027(5) -0.033(5)
C63 0.073(5) 0.118(10) 0.088(8) -0.031(5) -0.015(6) -0.031(6)
C64 0.096(5) 0.127(6) 0.118(6) -0.020(4) -0.038(4) -0.022(4)
C65 0.132(9) 0.113(11) 0.111(8) -0.005(7) -0.040(6) -0.027(8)
C66 0.113(6) 0.119(6) 0.109(6) -0.008(4) -0.015(5) -0.046(5)
C67 0.127(7) 0.104(8) 0.137(7) -0.016(5) -0.060(6) -0.045(6)
C68 0.106(6) 0.117(7) 0.100(6) 0.000(4) -0.041(4) -0.045(5)

loop_
_atom_type_symbol
_atom_type_description
_atom_type_scat_dispersion_real
_atom_type_scat_dispersion_imag
_atom_type_scat_source
C C 0.0181 0.0091 'International Tables Vol C Tables 4.2.6.8 and 6.1.1.4'
H H 0.0000 0.0000 'International Tables Vol C Tables 4.2.6.8 and 6.1.1.4'
N N 0.0311 0.0180 'International Tables Vol C Tables 4.2.6.8 and 6.1.1.4'
O O 0.0492 0.0322 'International Tables Vol C Tables 4.2.6.8 and 6.1.1.4'
Cl Cl 0.3639 0.7018 'International Tables Vol C Tables 4.2.6.8 and 6.1.1.4'

loop_
_geom_angle_atom_site_label_1
_geom_angle_atom_site_label_2
_geom_angle_atom_site_label_3
_geom_angle
_geom_angle_site_symmetry_1
_geom_angle_site_symmetry_3
_geom_angle_publ_flag
C11 N1 C12 121.48(17) . . ?
C11 N1 C13 118.41(17) . . ?
C12 N1 C13 120.10(17) . . ?
C6 N2 C5 118.47(17) . . ?
C8 N3 C19 125.3(2) . . ?
C9 N4 C25 125.6(2) . . ?
C2 C1 C12 119.3(2) . . ?
C1 C2 C3 121.7(2) . . ?
C4 C3 C2 119.4(2) . . ?
C3 C4 C5 121.1(2) . . ?
N2 C5 C4 118.87(19) . . ?
N2 C5 C12 121.83(19) . . ?
C4 C5 C12 119.3(2) . . ?
N2 C6 C7 119.16(18) . . ?
N2 C6 C11 123.31(19) . . ?
C7 C6 C11 117.53(19) . . ?
C8 C7 C6 123.10(19) . . ?
C7 C8 N3 123.96(19) . . ?
C7 C8 C9 118.60(19) . . ?
N3 C8 C9 117.43(19) . . ?
N4 C9 C10 121.57(19) . . ?
N4 C9 C8 119.86(19) . . ?
C10 C9 C8 118.56(19) . . ?
C11 C10 C9 121.47(19) . . ?
C10 C11 N1 122.68(18) . . ?
C10 C11 C6 120.70(19) . . ?
N1 C11 C6 116.61(18) . . ?
N1 C12 C1 122.42(19) . . ?
N1 C12 C5 118.25(19) . . ?
C1 C12 C5 119.3(2) . . ?
C18 C13 C14 122.1(2) . . ?
C18 C13 N1 119.0(2) . . ?
C14 C13 N1 118.90(19) . . ?
C13 C14 C15 118.9(2) . . ?
C16 C15 C14 119.4(3) . . ?
C15 C16 C17 121.5(2) . . ?
C15 C16 Cl1 119.5(2) . . ?
C17 C16 Cl1 119.1(2) . . ?
C16 C17 C18 119.6(2) . . ?
C13 C18 C17 118.5(2) . . ?
C20 C19 C24 119.5(2) . . ?
C20 C19 N3 118.0(2) . . ?
C24 C19 N3 122.3(2) . . ?
C19 C20 C21 119.8(3) . . ?
C22 C21 C20 119.5(3) . . ?
C23 C22 C21 121.2(2) . . ?
C23 C22 Cl2 118.5(2) . . ?
C21 C22 Cl2 120.4(2) . . ?
C22 C23 C24 119.2(3) . . ?
C23 C24 C19 120.7(2) . . ?
N4 C25 C26 109.1(2) . . ?
N4 C25 C27 110.7(2) . . ?
C26 C25 C27 112.0(3) . . ?
C36 N5 C35 125.9(2) . . ?
O2 C28 O1 123.3(3) . . ?
O2 C28 C29 118.9(3) . . ?
O1 C28 C29 117.7(3) . . ?
C30 C29 C28 115.2(2) . . ?
C31 C30 C35 118.3(3) . . ?
C31 C30 C29 120.1(3) . . ?
C35 C30 C29 121.6(3) . . ?
C30 C31 C32 121.4(3) . . ?
C33 C32 C31 119.8(3) . . ?
C32 C33 C34 120.2(3) . . ?
C33 C34 C35 120.3(3) . . ?
C30 C35 C34 120.0(3) . . ?
C30 C35 N5 118.2(2) . . ?
C34 C35 N5 121.7(3) . . ?
N5 C36 C41 123.1(3) . . ?
N5 C36 C37 120.6(3) . . ?
C41 C36 C37 116.1(3) . . ?
C38 C37 C36 122.8(3) . . ?
C38 C37 Cl3 117.9(3) . . ?
C36 C37 Cl3 119.2(2) . . ?
C39 C38 C37 119.3(4) . . ?
C38 C39 C40 121.3(4) . . ?
C39 C40 C41 118.7(4) . . ?
C40 C41 C36 121.7(4) . . ?
C40 C41 Cl4 118.0(3) . . ?
C36 C41 Cl4 120.2(3) . . ?
C44 C43 C42 113.2(9) . . ?
O3 C44 C45 120.5(9) . . ?
O3 C44 C43 120.1(11) . . ?
C45 C44 C43 119.1(8) . . ?
C50 C45 C46 116.9(9) . . ?
C50 C45 C44 119.4(8) . . ?
C46 C45 C44 123.6(8) . . ?
C47 C46 C45 120.7(8) . . ?
C48 C47 C46 121.1(9) . . ?
C49 C48 C47 118.7(10) . . ?
C50 C49 C48 120.5(10) . . ?
C49 C50 C45 122.1(10) . . ?
C44A C43A C42A 112.6(18) . . ?
O3A C44A C45A 115.2(19) . . ?
O3A C44A C43A 122.2(19) . . ?
C45A C44A C43A 121.9(16) . . ?
C50A C45A C46A 118.5(17) . . ?
C50A C45A C44A 119.3(16) . . ?
C46A C45A C44A 122.1(17) . . ?
C47A C46A C45A 120.4(16) . . ?
C48A C47A C46A 120.5(17) . . ?
C49A C48A C47A 119.6(18) . . ?
C48A C49A C50A 120.6(18) . . ?
C49A C50A C45A 120.4(18) . . ?
C51 C52 C53 114.7(10) . . ?
O4 C53 C54 120.3(6) . . ?
O4 C53 C52 118.1(8) . . ?
C54 C53 C52 120.9(8) . . ?
C55 C54 C59 116.3(7) . . ?
C55 C54 C53 119.7(6) . . ?
C59 C54 C53 123.7(7) . . ?
C56 C55 C54 122.4(7) . . ?
C55 C56 C57 120.7(7) . . ?
C56 C57 C58 118.7(8) . . ?
C59 C58 C57 120.2(8) . . ?
C58 C59 C54 121.6(7) . . ?
C51A C52A C53A 130(2) . . ?
O4A C53A C54A 116.0(16) . . ?
O4A C53A C52A 123.1(19) . . ?
C54A C53A C52A 119.1(16) . . ?
C55A C54A C59A 116.7(17) . . ?
C55A C54A C53A 121.1(15) . . ?
C59A C54A C53A 119.8(17) . . ?
C56A C55A C54A 122.3(18) . . ?
C55A C56A C57A 119.4(18) . . ?
C56A C57A C58A 119.9(18) . . ?
C59A C58A C57A 119.8(18) . . ?
C58A C59A C54A 120.8(17) . . ?
C62 C61 C60 115.2(15) . . ?
O5 C62 C63 122.0(13) . . ?
O5 C62 C61 118.9(12) . . ?
C63 C62 C61 119.1(12) . . ?
C68 C63 C64 118.6(10) . . ?
C68 C63 C62 124.1(9) . . ?
C64 C63 C62 117.2(13) . . ?
C65 C64 C63 118.7(12) . . ?
C66 C65 C64 121.6(13) . . ?
C65 C66 C67 119.1(13) . . ?
C66 C67 C68 119.9(13) . . ?
C63 C68 C67 121.9(11) . . ?

loop_
_geom_bond_atom_site_label_1
_geom_bond_atom_site_label_2
_geom_bond_distance
_geom_bond_site_symmetry_2
_geom_bond_publ_flag
Cl1 C16 1.733(2) . ?
Cl2 C22 1.744(3) . ?
N1 C11 1.378(3) . ?
N1 C12 1.381(3) . ?
N1 C13 1.452(3) . ?
N2 C6 1.318(3) . ?
N2 C5 1.377(3) . ?
N3 C8 1.369(3) . ?
N3 C19 1.416(3) . ?
N4 C9 1.319(3) . ?
N4 C25 1.477(3) . ?
C1 C2 1.370(3) . ?
C1 C12 1.407(3) . ?
C2 C3 1.394(4) . ?
C3 C4 1.365(4) . ?
C4 C5 1.394(3) . ?
C5 C12 1.411(3) . ?
C6 C7 1.413(3) . ?
C6 C11 1.447(3) . ?
C7 C8 1.361(3) . ?
C8 C9 1.475(3) . ?
C9 C10 1.406(3) . ?
C10 C11 1.367(3) . ?
C13 C18 1.374(3) . ?
C13 C14 1.374(3) . ?
C14 C15 1.378(4) . ?
C15 C16 1.370(4) . ?
C16 C17 1.373(4) . ?
C17 C18 1.382(3) . ?
C19 C20 1.381(3) . ?
C19 C24 1.384(4) . ?
C20 C21 1.391(4) . ?
C21 C22 1.373(4) . ?
C22 C23 1.372(4) . ?
C23 C24 1.376(4) . ?
C25 C26 1.503(4) . ?
C25 C27 1.512(4) . ?
Cl3 C37 1.725(4) . ?
Cl4 C41 1.739(4) . ?
O1 C28 1.242(3) . ?
O2 C28 1.239(4) . ?
N5 C36 1.379(4) . ?
N5 C35 1.413(4) . ?
C28 C29 1.519(4) . ?
C29 C30 1.509(4) . ?
C30 C31 1.384(4) . ?
C30 C35 1.390(4) . ?
C31 C32 1.386(5) . ?
C32 C33 1.361(5) . ?
C33 C34 1.376(5) . ?
C34 C35 1.391(4) . ?
C36 C41 1.393(4) . ?
C36 C37 1.403(4) . ?
C37 C38 1.364(5) . ?
C38 C39 1.356(6) . ?
C39 C40 1.385(6) . ?
C40 C41 1.391(6) . ?
O3 C44 1.206(10) . ?
C42 C43 1.528(11) . ?
C43 C44 1.510(10) . ?
C44 C45 1.480(10) . ?
C45 C50 1.382(9) . ?
C45 C46 1.390(9) . ?
C46 C47 1.375(11) . ?
C47 C48 1.371(11) . ?
C48 C49 1.367(11) . ?
C49 C50 1.362(13) . ?
O3A C44A 1.201(17) . ?
C42A C43A 1.526(18) . ?
C43A C44A 1.517(16) . ?
C44A C45A 1.480(16) . ?
C45A C50A 1.381(16) . ?
C45A C46A 1.383(15) . ?
C46A C47A 1.369(18) . ?
C47A C48A 1.367(17) . ?
C48A C49A 1.364(17) . ?
C49A C50A 1.368(18) . ?
O4 C53 1.196(7) . ?
C51 C52 1.368(13) . ?
C52 C53 1.532(10) . ?
C53 C54 1.500(9) . ?
C54 C55 1.377(8) . ?
C54 C59 1.402(10) . ?
C55 C56 1.351(11) . ?
C56 C57 1.368(12) . ?
C57 C58 1.387(11) . ?
C58 C59 1.353(10) . ?
O4A C53A 1.203(15) . ?
C51A C52A 1.32(2) . ?
C52A C53A 1.514(16) . ?
C53A C54A 1.502(15) . ?
C54A C55A 1.374(15) . ?
C54A C59A 1.406(17) . ?
C55A C56A 1.350(19) . ?
C56A C57A 1.371(19) . ?
C57A C58A 1.381(18) . ?
C58A C59A 1.342(17) . ?
O5 C62 1.200(15) . ?
C60 C61 1.535(18) . ?
C61 C62 1.49(2) . ?
C62 C63 1.478(16) . ?
C63 C68 1.36(2) . ?
C63 C64 1.400(15) . ?
C64 C65 1.38(2) . ?
C65 C66 1.36(2) . ?
C66 C67 1.364(17) . ?
C67 C68 1.366(18) . ?

loop_
_geom_hbond_atom_site_label_D
_geom_hbond_atom_site_label_H
_geom_hbond_atom_site_label_A
_geom_hbond_distance_DH
_geom_hbond_distance_HA
_geom_hbond_distance_DA
_geom_hbond_angle_DHA
_geom_hbond_site_symmetry_A
N3 H3 O1 0.89(3) 1.89(3) 2.760(3) 165(3) .
N4 H4 O1 0.86(3) 1.94(3) 2.802(3) 175(3) .
N5 H5 O2 0.95(3) 1.91(4) 2.787(3) 153(3) .
C15 H15 O3 0.93 2.53 3.230(12) 132.3 .
C18 H18 O4 0.93 2.49 3.238(6) 137.7 .
C1 H1 O4A 0.93 2.50 3.21(2) 133.1 2_766
C38 H38 O3A 0.93 2.59 3.33(3) 137.5 1_455
